data_7246849
loop_
_publ_author_name
'Jones, Rebecca L.'
'Morris, Louis J.'
'Collins Rice, Clement G.'
'Turner, Zo&#xeb; R'
'O'Hare, Dermot'

_publ_section_title
;
 Hydrogen-bonding and resonance stabilisation effects in cationic
 bis(iminium) phenoxide diacids.
;
_journal_issue 22
_journal_name_full 'Physical chemistry chemical physics : PCCP'
_journal_page_first 15463
_journal_page_last 15468
_journal_paper_doi 10.1039/d3cp01881d
_journal_volume 25
_journal_year 2023
_chemical_formula_moiety 'C73.50 H54 B2 Cl3 F30 N3 O1'
_chemical_formula_sum 'C73.5 H54 B2 Cl3 F30 N3 O'
_chemical_formula_weight 1693.18
_chemical_melting_point ?
_chemical_properties_physical Air-sensitive,Moisture-sensitive,Oxygen-sensitive
_space_group_IT_number 2
_space_group_name_Hall '-P 1'
_space_group_name_H-M_alt 'P -1'
_symmetry_cell_setting triclinic
_symmetry_space_group_name_Hall '-P 1'
_symmetry_space_group_name_H-M 'P -1'
_atom_sites_solution_hydrogens difmap
_atom_sites_solution_primary other
_audit_creation_date 2022-10-06
_audit_creation_method 'CRYSTALS_ver_14.61_build_7795 '
_audit_update_record
;
2023-01-11 deposited with the CCDC.	2023-05-18 downloaded from the CCDC.
;
_cell_angle_alpha 112.6804(13)
_cell_angle_beta 96.2268(12)
_cell_angle_gamma 105.7108(13)
_cell_formula_units_Z 2
_cell_length_a 14.6277(2)
_cell_length_b 16.6892(2)
_cell_length_c 17.0756(2)
_cell_measurement_reflns_used 55732
_cell_measurement_temperature 150
_cell_measurement_theta_max 76.43
_cell_measurement_theta_min 4.73
_cell_volume 3594.61(10)
_computing_cell_refinement
; 
 CrysAlisPro (Rigaku Oxford Diffraction, 2017) 
;
_computing_data_collection 'SuperNova, (Oxford Diffraction, 2010)'
_computing_data_reduction
; 
 CrysAlisPro (Rigaku Oxford Diffraction, 2017) 
;
_computing_molecular_graphics 'CAMERON (Watkin et al., 1996)'
_computing_publication_material 'CRYSTALS (Betteridge et al., 2003)'
_computing_structure_refinement 'CRYSTALS (Betteridge et al., 2003)'
_computing_structure_solution 'Superflip (Palatinus & Chapuis, 2007)'
_diffrn_ambient_temperature 150
_diffrn_measured_fraction_theta_full 0.996
_diffrn_measured_fraction_theta_max 0.989
_diffrn_measurement_device Area
_diffrn_measurement_device_type 'Oxford Diffraction SuperNova'
_diffrn_measurement_method \w
_diffrn_radiation_monochromator 'focussing mirrors'
_diffrn_radiation_type 'Cu K\a'
_diffrn_radiation_wavelength 1.54180
_diffrn_reflns_av_R_equivalents 0.034
_diffrn_reflns_av_unetI/netI 0.039
_diffrn_reflns_limit_h_max 18
_diffrn_reflns_limit_h_min -18
_diffrn_reflns_limit_k_max 20
_diffrn_reflns_limit_k_min -20
_diffrn_reflns_limit_l_max 21
_diffrn_reflns_limit_l_min -21
_diffrn_reflns_number 96321
_diffrn_reflns_theta_full 74.909
_diffrn_reflns_theta_max 76.438
_diffrn_reflns_theta_min 3.612
_diffrn_standards_number 0
_exptl_absorpt_coefficient_mu 2.293
_exptl_absorpt_correction_T_max 0.74
_exptl_absorpt_correction_T_min 0.61
_exptl_absorpt_correction_type multi-scan
_exptl_absorpt_process_details
; 
 CrysAlisPro (Rigaku Oxford Diffraction, 2017) 
;
_exptl_crystal_colour clear_pale_yellow
_exptl_crystal_density_diffrn 1.564
_exptl_crystal_density_meas ?
_exptl_crystal_density_method 'not measured'
_exptl_crystal_description block
_exptl_crystal_F_000 1710
_exptl_crystal_recrystallization_method 'Re-crystallisation from solvent: dichloromethane'
_exptl_crystal_size_max 0.23
_exptl_crystal_size_mid 0.18
_exptl_crystal_size_min 0.13
_refine_diff_density_max 1.80
_refine_diff_density_min -1.33
_refine_ls_extinction_method None
_refine_ls_goodness_of_fit_ref 0.9878
_refine_ls_hydrogen_treatment constr
_refine_ls_matrix_type full
_refine_ls_number_parameters 1027
_refine_ls_number_reflns 14947
_refine_ls_number_restraints 3
_refine_ls_R_factor_all 0.0653
_refine_ls_R_factor_gt 0.0602
_refine_ls_shift/su_max 0.0013802
_refine_ls_shift/su_mean 0.0000426
_refine_ls_structure_factor_coef Fsqd
_refine_ls_weighting_details
;
 Method= Modified Sheldrick 
 w=1/[\s^2^(F^2^) + ( 0.08P)^2^ + 6.33P] 
 ,where P=(max(Fo^2^,0) + 2Fc^2^)/3 
;
_refine_ls_weighting_scheme calc
_refine_ls_wR_factor_all 0.1673
_refine_ls_wR_factor_gt 0.1608
_refine_ls_wR_factor_ref 0.1673
_reflns_limit_h_max 18
_reflns_limit_h_min -18
_reflns_limit_k_max 19
_reflns_limit_k_min -20
_reflns_limit_l_max 21
_reflns_limit_l_min 0
_reflns_number_gt 13216
_reflns_number_total 14947
_reflns_threshold_expression I>2.0\s(I)
_oxford_diffrn_Wilson_B_factor 2.89
_oxford_diffrn_Wilson_scale 0.06
_oxford_refine_ls_r_factor_ref 0.0653
_oxford_refine_ls_scale 3.86(4)
_oxford_reflns_number_all 14947
_oxford_structure_analysis_title 'xcalibur in Q:\ZRT\Xray - group data complet'
_cod_data_source_file d3cp01881d2.cif
_cod_data_source_block 021ccr22
_cod_depositor_comments
;
The following automatic conversions were performed:

data item '_chemical_melting_point' value 'not measured' was changed
to '?' -- the value is undefined or not given.

data item '_exptl_crystal_density_meas' value 'not measured' was
changed to '?' -- the value is perceived as not measured.

Automatic conversion script
Id: cif_fix_values 8170 2020-07-09 18:12:32Z antanas 

 Adding full bibliography for 7246848--7246849.cif.
;
_cod_original_sg_symbol_H-M 'P -1 '
_cod_original_formula_sum 'C73.50 H54 B2 Cl3 F30 N3 O1'
_cod_database_code 7246849
_oxford_refine_reflns_threshold_expression I>-3.0\s(I)
_oxford_refine_ls_r_factor_all 0.0653
_oxford_refine_ls_wr_factor_all 0.1673

loop_
_symmetry_equiv_pos_as_xyz
x,y,z
-x,-y,-z

loop_
_atom_site_label
_atom_site_type_symbol
_atom_site_fract_x
_atom_site_fract_y
_atom_site_fract_z
_atom_site_U_iso_or_equiv
_atom_site_occupancy
_atom_site_adp_type
_atom_site_refinement_flags_posn
_atom_site_refinement_flags_adp
_atom_site_refinement_flags_occupancy
_atom_site_disorder_assembly
_atom_site_disorder_group
_atom_site_attached_hydrogens
O1 O 0.75373(12) 0.71628(13) 0.23131(11) 0.0308 1.0000 Uani . . . . . .
N1 N 0.62533(15) 0.71005(14) 0.32507(13) 0.0268 1.0000 Uani . . . . . .
N2 N 0.87316(14) 0.72367(14) 0.12610(13) 0.0268 1.0000 Uani . . . . . .
H1 H 0.6797 0.7040 0.3127 0.0325 1.0000 Uiso R . . . . .
H2 H 0.8635 0.7168 0.1721 0.0319 1.0000 Uiso R . . . . .
C1 C 0.69547(17) 0.73333(16) 0.18355(15) 0.0254 1.0000 Uani . . . . . .
C2 C 0.60097(17) 0.73655(16) 0.19821(15) 0.0260 1.0000 Uani . . . . . .
C3 C 0.53799(17) 0.75279(17) 0.14292(15) 0.0272 1.0000 Uani . . . . . .
C4 C 0.56137(17) 0.76814(17) 0.07224(15) 0.0269 1.0000 Uani . . . . . .
C5 C 0.65333(17) 0.76686(17) 0.05861(15) 0.0281 1.0000 Uani . . . . . .
C6 C 0.71934(17) 0.74964(17) 0.11027(15) 0.0262 1.0000 Uani . . . . . .
C7 C 0.57145(17) 0.72478(17) 0.27070(15) 0.0273 1.0000 Uani . . . . . .
C8 C 0.60153(16) 0.70541(17) 0.40329(15) 0.0259 1.0000 Uani . . . . . .
C9 C 0.60483(18) 0.78656(18) 0.47236(16) 0.0304 1.0000 Uani . . . . . .
C10 C 0.5855(3) 0.7797(2) 0.54777(18) 0.0446 1.0000 Uani . . . . . .
C11 C 0.5653(3) 0.6965(2) 0.5539(2) 0.0502 1.0000 Uani . . . . . .
C12 C 0.5629(2) 0.6177(2) 0.48420(19) 0.0401 1.0000 Uani . . . . . .
C13 C 0.58077(18) 0.61994(18) 0.40649(17) 0.0311 1.0000 Uani . . . . . .
C14 C 0.6334(2) 0.87942(18) 0.46823(17) 0.0341 1.0000 Uani . . . . . .
C15 C 0.6023(3) 0.9513(2) 0.5359(2) 0.0505 1.0000 Uani . . . . . .
C16 C 0.7434(2) 0.9165(2) 0.4767(2) 0.0468 1.0000 Uani . . . . . .
C17 C 0.5755(2) 0.5331(2) 0.3274(2) 0.0417 1.0000 Uani . . . . . .
C18 C 0.5026(5) 0.4443(3) 0.3262(4) 0.1119 1.0000 Uani . . . . . .
C19 C 0.6683(4) 0.5201(4) 0.3175(4) 0.0902 1.0000 Uani . . . . . .
C20 C 0.80909(17) 0.74516(17) 0.08710(15) 0.0277 1.0000 Uani . . . . . .
C21 C 0.95641(17) 0.70868(17) 0.09230(16) 0.0270 1.0000 Uani . . . . . .
C22 C 0.93941(19) 0.64364(18) 0.00587(17) 0.0308 1.0000 Uani . . . . . .
C23 C 1.0214(2) 0.6383(2) -0.02800(18) 0.0371 1.0000 Uani . . . . . .
C24 C 1.1147(2) 0.6931(2) 0.0226(2) 0.0393 1.0000 Uani . . . . . .
C25 C 1.12910(19) 0.7529(2) 0.10934(19) 0.0365 1.0000 Uani . . . . . .
C26 C 1.05003(18) 0.76195(18) 0.14672(16) 0.0298 1.0000 Uani . . . . . .
C27 C 0.8385(2) 0.57672(19) -0.05075(18) 0.0366 1.0000 Uani . . . . . .
C28 C 0.8332(3) 0.4770(3) -0.0776(3) 0.0691 1.0000 Uani . . . . . .
C29 C 0.8098(3) 0.5928(3) -0.1313(2) 0.0542 1.0000 Uani . . . . . .
C30 C 1.06711(19) 0.8305(2) 0.24139(17) 0.0361 1.0000 Uani . . . . . .
C31 C 1.1445(2) 0.8220(2) 0.3027(2) 0.0499 1.0000 Uani . . . . . .
C32 C 1.0963(2) 0.9292(2) 0.2498(2) 0.0449 1.0000 Uani . . . . . .
C33 C 0.49420(19) 0.7891(2) 0.01327(17) 0.0338 1.0000 Uani . . . . . .
C34 C 0.39106(19) 0.7707(2) 0.02910(19) 0.0400 1.0000 Uani . . . . . .
C35 C 0.4861(2) 0.7280(3) -0.08306(19) 0.0534 1.0000 Uani . . . . . .
C36 C 0.5388(2) 0.8912(3) 0.0330(3) 0.0524 1.0000 Uani . . . . . .
F101 F 0.10813(11) 0.74802(10) 0.46692(9) 0.0326 1.0000 Uani . . . . . .
C101 C 0.18241(17) 0.85151(16) 0.61636(15) 0.0265 1.0000 Uani . . . . . .
B101 B 0.25573(19) 0.79722(19) 0.63143(17) 0.0260 1.0000 Uani . . . . . .
N101 N 0.21148(14) 0.73610(14) 0.68246(13) 0.0276 1.0000 Uani . . . . . .
F102 F -0.00369(12) 0.84348(13) 0.44911(10) 0.0429 1.0000 Uani . . . . . .
C102 C 0.11814(18) 0.82584(17) 0.53776(15) 0.0279 1.0000 Uani . . . . . .
B102 B 0.11651(18) 0.72543(18) 0.72384(17) 0.0244 1.0000 Uani . . . . . .
F103 F 0.00622(14) 1.00228(13) 0.58588(12) 0.0481 1.0000 Uani . . . . . .
C103 C 0.05920(19) 0.87473(19) 0.52646(16) 0.0320 1.0000 Uani . . . . . .
F104 F 0.12814(13) 1.05956(11) 0.74379(11) 0.0444 1.0000 Uani . . . . . .
C104 C 0.0627(2) 0.95426(19) 0.59545(18) 0.0341 1.0000 Uani . . . . . .
F105 F 0.23701(11) 0.96157(11) 0.76501(9) 0.0353 1.0000 Uani . . . . . .
C105 C 0.1243(2) 0.98255(18) 0.67563(17) 0.0330 1.0000 Uani . . . . . .
F106 F 0.24375(13) 0.58971(11) 0.55543(12) 0.0457 1.0000 Uani . . . . . .
C106 C 0.18022(18) 0.93075(17) 0.68429(16) 0.0290 1.0000 Uani . . . . . .
F107 F 0.29650(15) 0.50326(14) 0.41334(14) 0.0617 1.0000 Uani . . . . . .
C107 C 0.27635(17) 0.72977(18) 0.53851(16) 0.0301 1.0000 Uani . . . . . .
F108 F 0.35916(15) 0.58861(17) 0.31081(12) 0.0684 1.0000 Uani . . . . . .
C108 C 0.27362(19) 0.63901(19) 0.50982(18) 0.0358 1.0000 Uani . . . . . .
F109 F 0.36914(14) 0.76679(17) 0.35925(12) 0.0607 1.0000 Uani . . . . . .
C109 C 0.3010(2) 0.5911(2) 0.4347(2) 0.0450 1.0000 Uani . . . . . .
F110 F 0.31704(12) 0.85675(12) 0.50277(11) 0.0429 1.0000 Uani . . . . . .
C110 C 0.3327(2) 0.6337(2) 0.38413(18) 0.0481 1.0000 Uani . . . . . .
F111 F 0.40734(11) 0.75347(11) 0.71528(11) 0.0381 1.0000 Uani . . . . . .
C111 C 0.3373(2) 0.7232(2) 0.40847(18) 0.0450 1.0000 Uani . . . . . .
F112 F 0.59239(12) 0.85660(15) 0.79115(12) 0.0515 1.0000 Uani . . . . . .
C112 C 0.31005(18) 0.7686(2) 0.48348(17) 0.0359 1.0000 Uani . . . . . .
F113 F 0.66506(12) 1.02933(15) 0.79765(12) 0.0552 1.0000 Uani . . . . . .
C113 C 0.36842(17) 0.87003(17) 0.68617(15) 0.0282 1.0000 Uani . . . . . .
F114 F 0.54364(12) 1.09517(12) 0.72903(12) 0.0474 1.0000 Uani . . . . . .
C114 C 0.43593(18) 0.84030(19) 0.72066(16) 0.0312 1.0000 Uani . . . . . .
F115 F 0.35790(11) 0.99953(11) 0.66072(11) 0.0388 1.0000 Uani . . . . . .
C115 C 0.53343(19) 0.8918(2) 0.75969(17) 0.0371 1.0000 Uani . . . . . .
F116 F 0.04329(11) 0.59418(10) 0.54563(9) 0.0333 1.0000 Uani . . . . . .
C116 C 0.57000(18) 0.9784(2) 0.76305(17) 0.0392 1.0000 Uani . . . . . .
F117 F -0.10161(12) 0.58016(12) 0.42634(10) 0.0439 1.0000 Uani . . . . . .
C117 C 0.50828(19) 1.01147(19) 0.72836(17) 0.0364 1.0000 Uani . . . . . .
F118 F -0.19629(13) 0.70622(14) 0.46908(12) 0.0503 1.0000 Uani . . . . . .
C118 C 0.41008(18) 0.95861(18) 0.69196(16) 0.0318 1.0000 Uani . . . . . .
F119 F -0.14435(12) 0.84289(12) 0.63423(12) 0.0428 1.0000 Uani . . . . . .
C119 C 0.02643(16) 0.72410(16) 0.65645(15) 0.0247 1.0000 Uani . . . . . .
F120 F 0.00040(11) 0.85989(10) 0.75226(9) 0.0322 1.0000 Uani . . . . . .
C120 C -0.00360(17) 0.65615(17) 0.57102(16) 0.0269 1.0000 Uani . . . . . .
F121 F -0.07839(10) 0.55961(11) 0.66305(10) 0.0359 1.0000 Uani . . . . . .
C121 C -0.07815(19) 0.64719(18) 0.50806(16) 0.0320 1.0000 Uani . . . . . .
F122 F -0.10282(12) 0.41261(11) 0.69231(11) 0.0420 1.0000 Uani . . . . . .
C122 C -0.12650(18) 0.7102(2) 0.52940(18) 0.0344 1.0000 Uani . . . . . .
F123 F 0.04850(14) 0.39127(12) 0.78015(13) 0.0518 1.0000 Uani . . . . . .
C123 C -0.09967(18) 0.77952(18) 0.61289(18) 0.0320 1.0000 Uani . . . . . .
F124 F 0.22721(14) 0.52566(14) 0.84062(14) 0.0566 1.0000 Uani . . . . . .
C124 C -0.02418(17) 0.78590(17) 0.67374(16) 0.0275 1.0000 Uani . . . . . .
F125 F 0.25676(11) 0.67347(11) 0.80915(11) 0.0380 1.0000 Uani . . . . . .
C125 C 0.09209(17) 0.62511(16) 0.73180(15) 0.0254 1.0000 Uani . . . . . .
F126 F -0.02950(10) 0.73655(11) 0.82115(10) 0.0335 1.0000 Uani . . . . . .
C126 C 0.00207(17) 0.55524(17) 0.70524(15) 0.0277 1.0000 Uani . . . . . .
F127 F -0.00759(12) 0.84261(13) 0.98995(11) 0.0441 1.0000 Uani . . . . . .
C127 C -0.01338(19) 0.47741(17) 0.72049(17) 0.0310 1.0000 Uani . . . . . .
F128 F 0.17220(14) 0.95817(13) 1.09268(10) 0.0475 1.0000 Uani . . . . . .
C128 C 0.0624(2) 0.46607(18) 0.76465(18) 0.0346 1.0000 Uani . . . . . .
F129 F 0.33083(12) 0.96663(12) 1.02214(10) 0.0427 1.0000 Uani . . . . . .
C129 C 0.1530(2) 0.53367(19) 0.79458(18) 0.0355 1.0000 Uani . . . . . .
F130 F 0.31071(10) 0.86832(11) 0.85333(10) 0.0347 1.0000 Uani . . . . . .
C130 C 0.16536(17) 0.60947(17) 0.77690(16) 0.0292 1.0000 Uani . . . . . .
C131 C 0.13805(17) 0.80004(16) 0.82641(15) 0.0263 1.0000 Uani . . . . . .
C132 C 0.06110(18) 0.79627(17) 0.86778(16) 0.0288 1.0000 Uani . . . . . .
C133 C 0.0707(2) 0.84916(19) 0.95525(17) 0.0330 1.0000 Uani . . . . . .
C134 C 0.1615(2) 0.90780(19) 1.00759(16) 0.0348 1.0000 Uani . . . . . .
C135 C 0.24122(19) 0.91248(18) 0.97123(17) 0.0331 1.0000 Uani . . . . . .
C136 C 0.22803(18) 0.85989(17) 0.88268(16) 0.0287 1.0000 Uani . . . . . .
Cl201 Cl 0.22117(9) 0.14754(9) 0.07863(8) 0.0751 1.0000 Uani . . . . . .
C201 C 0.2026(3) 0.1695(3) 0.1836(3) 0.0586 1.0000 Uani . . . . . .
Cl202 Cl 0.25731(9) 0.28524(9) 0.25952(9) 0.0852 1.0000 Uani . . . . . .
Cl203 Cl 0.5665(3) 0.5071(2) -0.0811(3) 0.1331 0.5000 Uani . . . . . .
C202 C 0.5000 0.5000 -0.0000 0.2281 1.0000 Uani S . . . . .
Cl204 Cl 0.6006(3) 0.4969(2) 0.0279(5) 0.1716 0.5000 Uani . . . . . .
H31 H 0.4770 0.7535 0.1538 0.0324 1.0000 Uiso R . . . . .
H51 H 0.6731 0.7779 0.0124 0.0341 1.0000 Uiso R . . . . .
H71 H 0.5108 0.7287 0.2802 0.0324 1.0000 Uiso R . . . . .
H101 H 0.5864 0.8323 0.5947 0.0529 1.0000 Uiso R . . . . .
H111 H 0.5544 0.6945 0.6063 0.0599 1.0000 Uiso R . . . . .
H121 H 0.5479 0.5620 0.4887 0.0480 1.0000 Uiso R . . . . .
H141 H 0.6022 0.8704 0.4110 0.0408 1.0000 Uiso R . . . . .
H152 H 0.6130 1.0044 0.5253 0.0755 1.0000 Uiso R . . . . .
H151 H 0.6409 0.9690 0.5928 0.0758 1.0000 Uiso R . . . . .
H153 H 0.5327 0.9272 0.5331 0.0755 1.0000 Uiso R . . . . .
H162 H 0.7633 0.9745 0.4729 0.0699 1.0000 Uiso R . . . . .
H161 H 0.7759 0.9264 0.5331 0.0694 1.0000 Uiso R . . . . .
H163 H 0.7639 0.8724 0.4336 0.0695 1.0000 Uiso R . . . . .
H171 H 0.5297 0.5209 0.2673 0.0486 1.0000 Uiso R . . . . .
H182 H 0.4808 0.3948 0.2655 0.1682 1.0000 Uiso R . . . . .
H181 H 0.5443 0.4278 0.3651 0.1690 1.0000 Uiso R . . . . .
H183 H 0.4465 0.4575 0.3491 0.1680 1.0000 Uiso R . . . . .
H192 H 0.6606 0.4711 0.2575 0.1412 1.0000 Uiso R . . . . .
H191 H 0.7189 0.5806 0.3318 0.1418 1.0000 Uiso R . . . . .
H193 H 0.6716 0.4945 0.3640 0.1403 1.0000 Uiso R . . . . .
H201 H 0.8229 0.7571 0.0403 0.0322 1.0000 Uiso R . . . . .
H231 H 1.0129 0.5960 -0.0854 0.0440 1.0000 Uiso R . . . . .
H241 H 1.1686 0.6888 -0.0023 0.0471 1.0000 Uiso R . . . . .
H251 H 1.1927 0.7884 0.1438 0.0439 1.0000 Uiso R . . . . .
H271 H 0.7906 0.5869 -0.0165 0.0439 1.0000 Uiso R . . . . .
H281 H 0.7661 0.4357 -0.1081 0.1034 1.0000 Uiso R . . . . .
H283 H 0.8771 0.4620 -0.1160 0.1040 1.0000 Uiso R . . . . .
H282 H 0.8514 0.4692 -0.0254 0.1037 1.0000 Uiso R . . . . .
H291 H 0.7429 0.5531 -0.1638 0.0810 1.0000 Uiso R . . . . .
H293 H 0.8531 0.5785 -0.1699 0.0810 1.0000 Uiso R . . . . .
H292 H 0.8130 0.6572 -0.1128 0.0807 1.0000 Uiso R . . . . .
H301 H 1.0054 0.8171 0.2587 0.0427 1.0000 Uiso R . . . . .
H313 H 1.1499 0.8620 0.3627 0.0737 1.0000 Uiso R . . . . .
H312 H 1.2071 0.8385 0.2895 0.0740 1.0000 Uiso R . . . . .
H311 H 1.1263 0.7593 0.2943 0.0742 1.0000 Uiso R . . . . .
H323 H 1.1042 0.9728 0.3087 0.0667 1.0000 Uiso R . . . . .
H322 H 1.1577 0.9453 0.2328 0.0663 1.0000 Uiso R . . . . .
H321 H 1.0474 0.9346 0.2114 0.0664 1.0000 Uiso R . . . . .
H341 H 0.3496 0.7827 -0.0098 0.0589 1.0000 Uiso R . . . . .
H343 H 0.3920 0.8107 0.0880 0.0590 1.0000 Uiso R . . . . .
H342 H 0.3626 0.7081 0.0189 0.0595 1.0000 Uiso R . . . . .
H351 H 0.4433 0.7412 -0.1192 0.0799 1.0000 Uiso R . . . . .
H353 H 0.5502 0.7386 -0.0980 0.0796 1.0000 Uiso R . . . . .
H352 H 0.4574 0.6635 -0.0956 0.0800 1.0000 Uiso R . . . . .
H361 H 0.4995 0.9066 -0.0026 0.0782 1.0000 Uiso R . . . . .
H363 H 0.6023 0.9005 0.0193 0.0784 1.0000 Uiso R . . . . .
H362 H 0.5470 0.9310 0.0939 0.0788 1.0000 Uiso R . . . . .
H2011 H 0.2273 0.1298 0.2038 0.0698 1.0000 Uiso R . . . . .
H2012 H 0.1313 0.1535 0.1788 0.0700 1.0000 Uiso R . . . . .
H1012 H 0.2611 0.7427 0.7213 0.0411 1.0000 Uiso R . . . . .
H1011 H 0.2043 0.6775 0.6462 0.0412 1.0000 Uiso R . . . . .
H2021 H 0.5065 0.5567 -0.0043 0.3590 0.5000 Uiso R . . . . .
H2022 H 0.4662 0.4488 -0.0553 0.3590 0.5000 Uiso R . . . . .

loop_
_atom_site_aniso_label
_atom_site_aniso_U_11
_atom_site_aniso_U_22
_atom_site_aniso_U_33
_atom_site_aniso_U_23
_atom_site_aniso_U_13
_atom_site_aniso_U_12
O1 0.0265(8) 0.0472(10) 0.0290(8) 0.0233(8) 0.0099(7) 0.0163(7)
N1 0.0254(9) 0.0358(11) 0.0248(9) 0.0170(8) 0.0105(8) 0.0110(8)
N2 0.0232(9) 0.0350(10) 0.0252(9) 0.0160(8) 0.0096(8) 0.0085(8)
C1 0.0234(11) 0.0286(11) 0.0230(10) 0.0113(9) 0.0054(8) 0.0067(9)
C2 0.0233(11) 0.0307(12) 0.0233(11) 0.0121(9) 0.0064(8) 0.0074(9)
C3 0.0211(10) 0.0338(12) 0.0259(11) 0.0131(10) 0.0059(9) 0.0078(9)
C4 0.0235(11) 0.0320(12) 0.0243(11) 0.0137(9) 0.0036(9) 0.0067(9)
C5 0.0257(11) 0.0359(12) 0.0247(11) 0.0169(10) 0.0071(9) 0.0077(10)
C6 0.0244(11) 0.0308(12) 0.0244(11) 0.0134(9) 0.0079(9) 0.0081(9)
C7 0.0229(11) 0.0323(12) 0.0264(11) 0.0132(10) 0.0073(9) 0.0074(9)
C8 0.0210(10) 0.0359(12) 0.0240(11) 0.0174(10) 0.0073(8) 0.0074(9)
C9 0.0307(12) 0.0333(12) 0.0278(12) 0.0166(10) 0.0083(9) 0.0063(10)
C10 0.067(2) 0.0390(15) 0.0274(13) 0.0157(11) 0.0191(13) 0.0128(14)
C11 0.075(2) 0.0482(17) 0.0347(15) 0.0264(13) 0.0256(15) 0.0152(16)
C12 0.0466(16) 0.0406(15) 0.0433(15) 0.0286(13) 0.0172(12) 0.0120(12)
C13 0.0272(12) 0.0359(13) 0.0338(13) 0.0189(11) 0.0096(10) 0.0095(10)
C14 0.0404(14) 0.0318(13) 0.0285(12) 0.0153(10) 0.0093(10) 0.0063(11)
C15 0.065(2) 0.0370(15) 0.0526(18) 0.0202(14) 0.0267(16) 0.0154(14)
C16 0.0423(16) 0.0398(15) 0.0513(17) 0.0216(14) 0.0107(13) 0.0009(12)
C17 0.0504(17) 0.0380(14) 0.0433(15) 0.0196(12) 0.0184(13) 0.0192(13)
C18 0.114(4) 0.056(3) 0.125(5) 0.006(3) 0.073(4) 0.001(3)
C19 0.073(3) 0.079(3) 0.093(4) 0.010(3) 0.021(3) 0.027(2)
C20 0.0260(11) 0.0334(12) 0.0258(11) 0.0156(10) 0.0092(9) 0.0081(9)
C21 0.0245(11) 0.0340(12) 0.0295(12) 0.0189(10) 0.0113(9) 0.0108(9)
C22 0.0308(12) 0.0319(12) 0.0328(12) 0.0164(10) 0.0108(10) 0.0105(10)
C23 0.0383(14) 0.0386(14) 0.0363(14) 0.0137(11) 0.0164(11) 0.0173(12)
C24 0.0314(13) 0.0463(15) 0.0481(16) 0.0221(13) 0.0206(12) 0.0184(12)
C25 0.0246(12) 0.0450(15) 0.0427(14) 0.0219(12) 0.0097(10) 0.0112(11)
C26 0.0256(11) 0.0361(13) 0.0312(12) 0.0187(10) 0.0086(9) 0.0090(10)
C27 0.0332(13) 0.0339(13) 0.0351(13) 0.0113(11) 0.0080(11) 0.0055(11)
C28 0.065(2) 0.0401(18) 0.089(3) 0.0227(19) 0.011(2) 0.0088(17)
C29 0.0491(18) 0.058(2) 0.0420(17) 0.0196(15) 0.0017(14) 0.0055(15)
C30 0.0281(12) 0.0467(15) 0.0302(13) 0.0174(11) 0.0091(10) 0.0059(11)
C31 0.0439(16) 0.0587(19) 0.0399(16) 0.0264(15) -0.0015(13) 0.0040(14)
C32 0.0527(17) 0.0460(16) 0.0349(14) 0.0135(12) 0.0167(13) 0.0188(14)
C33 0.0272(12) 0.0494(15) 0.0329(13) 0.0253(12) 0.0074(10) 0.0142(11)
C34 0.0266(12) 0.0607(18) 0.0411(15) 0.0303(14) 0.0060(11) 0.0158(12)
C35 0.0403(16) 0.091(3) 0.0307(14) 0.0285(16) 0.0032(12) 0.0249(17)
C36 0.0393(16) 0.062(2) 0.077(2) 0.0508(19) 0.0137(15) 0.0177(14)
F101 0.0317(7) 0.0378(8) 0.0246(7) 0.0112(6) 0.0041(6) 0.0106(6)
C101 0.0232(11) 0.0298(11) 0.0274(11) 0.0157(9) 0.0079(9) 0.0046(9)
B101 0.0241(12) 0.0292(13) 0.0242(12) 0.0127(10) 0.0058(10) 0.0066(10)
N101 0.0229(9) 0.0320(10) 0.0307(10) 0.0164(8) 0.0076(8) 0.0091(8)
F102 0.0439(9) 0.0615(11) 0.0336(8) 0.0273(8) 0.0069(7) 0.0244(8)
C102 0.0275(11) 0.0321(12) 0.0259(11) 0.0154(10) 0.0093(9) 0.0074(9)
B102 0.0202(11) 0.0267(12) 0.0259(12) 0.0125(10) 0.0053(9) 0.0059(9)
F103 0.0613(11) 0.0587(11) 0.0513(10) 0.0365(9) 0.0230(9) 0.0384(9)
C103 0.0307(12) 0.0431(14) 0.0292(12) 0.0231(11) 0.0089(10) 0.0114(11)
F104 0.0522(10) 0.0341(8) 0.0447(9) 0.0115(7) 0.0154(8) 0.0180(7)
C104 0.0369(13) 0.0401(14) 0.0412(14) 0.0282(12) 0.0166(11) 0.0182(11)
F105 0.0349(8) 0.0373(8) 0.0258(7) 0.0092(6) 0.0041(6) 0.0084(6)
C105 0.0361(13) 0.0296(12) 0.0351(13) 0.0150(10) 0.0150(11) 0.0098(10)
F106 0.0513(10) 0.0359(8) 0.0515(10) 0.0167(7) 0.0208(8) 0.0173(7)
C106 0.0269(11) 0.0310(12) 0.0277(11) 0.0147(10) 0.0068(9) 0.0047(9)
F107 0.0512(11) 0.0474(11) 0.0616(12) -0.0033(9) 0.0162(9) 0.0183(9)
C107 0.0208(11) 0.0377(13) 0.0260(11) 0.0110(10) 0.0038(9) 0.0065(9)
F108 0.0464(11) 0.0925(16) 0.0327(9) -0.0039(9) 0.0152(8) 0.0173(10)
C108 0.0258(12) 0.0399(14) 0.0327(13) 0.0095(11) 0.0071(10) 0.0073(10)
F109 0.0473(10) 0.0979(16) 0.0368(9) 0.0325(10) 0.0210(8) 0.0154(10)
C109 0.0285(13) 0.0438(16) 0.0393(15) -0.0032(12) 0.0041(11) 0.0101(12)
F110 0.0417(9) 0.0518(10) 0.0399(9) 0.0274(8) 0.0166(7) 0.0094(7)
C110 0.0272(13) 0.068(2) 0.0254(13) 0.0008(13) 0.0056(10) 0.0095(13)
F111 0.0285(7) 0.0448(9) 0.0457(9) 0.0241(7) 0.0081(6) 0.0135(6)
C111 0.0266(13) 0.070(2) 0.0275(13) 0.0162(13) 0.0080(10) 0.0070(13)
F112 0.0283(8) 0.0770(13) 0.0518(10) 0.0312(10) 0.0032(7) 0.0192(8)
C112 0.0247(12) 0.0473(15) 0.0285(12) 0.0138(11) 0.0054(10) 0.0055(11)
F113 0.0224(8) 0.0706(13) 0.0496(10) 0.0191(9) -0.0007(7) -0.0044(8)
C113 0.0242(11) 0.0338(12) 0.0228(11) 0.0110(9) 0.0067(9) 0.0057(9)
F114 0.0383(9) 0.0382(9) 0.0486(10) 0.0147(7) 0.0100(7) -0.0064(7)
C114 0.0260(12) 0.0395(13) 0.0261(11) 0.0141(10) 0.0082(9) 0.0076(10)
F115 0.0329(8) 0.0375(8) 0.0453(9) 0.0235(7) 0.0066(7) 0.0041(6)
C115 0.0245(12) 0.0559(17) 0.0285(12) 0.0163(12) 0.0069(10) 0.0130(12)
F116 0.0333(7) 0.0318(7) 0.0312(7) 0.0088(6) 0.0063(6) 0.0134(6)
C116 0.0204(11) 0.0525(16) 0.0274(12) 0.0096(11) 0.0037(9) -0.0011(11)
F117 0.0419(9) 0.0499(10) 0.0259(7) 0.0065(7) -0.0015(6) 0.0131(7)
C117 0.0303(13) 0.0373(14) 0.0287(12) 0.0093(11) 0.0081(10) -0.0009(11)
F118 0.0375(9) 0.0656(12) 0.0469(10) 0.0256(9) -0.0053(7) 0.0202(8)
C118 0.0268(12) 0.0372(13) 0.0262(11) 0.0130(10) 0.0063(9) 0.0041(10)
F119 0.0388(9) 0.0476(9) 0.0529(10) 0.0252(8) 0.0119(7) 0.0258(7)
C119 0.0215(10) 0.0274(11) 0.0270(11) 0.0147(9) 0.0074(9) 0.0061(9)
F120 0.0356(8) 0.0313(7) 0.0306(7) 0.0120(6) 0.0111(6) 0.0139(6)
C120 0.0241(11) 0.0288(11) 0.0286(11) 0.0140(10) 0.0074(9) 0.0075(9)
F121 0.0224(7) 0.0391(8) 0.0454(9) 0.0237(7) 0.0012(6) 0.0039(6)
C121 0.0296(12) 0.0352(13) 0.0261(12) 0.0119(10) 0.0036(9) 0.0064(10)
F122 0.0360(8) 0.0334(8) 0.0483(9) 0.0199(7) 0.0056(7) -0.0019(6)
C122 0.0244(11) 0.0444(14) 0.0355(13) 0.0217(12) 0.0013(10) 0.0092(10)
F123 0.0582(11) 0.0392(9) 0.0662(12) 0.0348(9) 0.0088(9) 0.0131(8)
C123 0.0266(12) 0.0364(13) 0.0409(14) 0.0219(11) 0.0113(10) 0.0136(10)
F124 0.0451(10) 0.0545(11) 0.0780(13) 0.0413(10) -0.0045(9) 0.0175(8)
C124 0.0258(11) 0.0297(12) 0.0284(11) 0.0143(10) 0.0092(9) 0.0080(9)
F125 0.0240(7) 0.0395(8) 0.0479(9) 0.0228(7) -0.0026(6) 0.0055(6)
C125 0.0255(11) 0.0279(11) 0.0232(10) 0.0118(9) 0.0070(9) 0.0084(9)
F126 0.0249(7) 0.0406(8) 0.0330(7) 0.0167(6) 0.0091(6) 0.0063(6)
C126 0.0256(11) 0.0313(12) 0.0255(11) 0.0126(9) 0.0060(9) 0.0084(9)
F127 0.0420(9) 0.0577(10) 0.0375(8) 0.0222(8) 0.0224(7) 0.0171(8)
C127 0.0301(12) 0.0280(12) 0.0311(12) 0.0121(10) 0.0093(10) 0.0044(10)
F128 0.0573(11) 0.0528(10) 0.0247(8) 0.0129(7) 0.0117(7) 0.0122(8)
C128 0.0443(15) 0.0291(12) 0.0362(13) 0.0191(11) 0.0124(11) 0.0125(11)
F129 0.0371(8) 0.0446(9) 0.0315(8) 0.0146(7) -0.0014(6) -0.0021(7)
C129 0.0350(13) 0.0382(14) 0.0384(14) 0.0207(11) 0.0050(11) 0.0158(11)
F130 0.0240(7) 0.0412(8) 0.0342(8) 0.0171(7) 0.0065(6) 0.0032(6)
C130 0.0240(11) 0.0295(12) 0.0323(12) 0.0139(10) 0.0052(9) 0.0068(9)
C131 0.0267(11) 0.0275(11) 0.0268(11) 0.0145(9) 0.0071(9) 0.0081(9)
C132 0.0274(11) 0.0308(12) 0.0282(12) 0.0154(10) 0.0061(9) 0.0066(9)
C133 0.0349(13) 0.0401(14) 0.0312(12) 0.0202(11) 0.0155(10) 0.0137(11)
C134 0.0447(15) 0.0357(13) 0.0233(11) 0.0135(10) 0.0082(10) 0.0112(11)
C135 0.0332(13) 0.0324(12) 0.0288(12) 0.0153(10) 0.0014(10) 0.0031(10)
C136 0.0277(12) 0.0307(12) 0.0287(12) 0.0156(10) 0.0068(9) 0.0075(9)
Cl201 0.0854(7) 0.1088(8) 0.0930(7) 0.0780(7) 0.0570(6) 0.0612(7)
C201 0.0511(19) 0.074(2) 0.078(2) 0.047(2) 0.0349(18) 0.0323(18)
Cl202 0.0748(7) 0.0773(7) 0.1008(9) 0.0464(7) 0.0035(6) 0.0172(6)
Cl203 0.0825(19) 0.0676(16) 0.185(4) 0.016(2) 0.014(2) -0.0075(14)
C202 0.214(17) 0.069(6) 0.245(18) -0.065(9) -0.062(15) 0.058(9)
Cl204 0.0779(19) 0.0673(17) 0.347(8) 0.070(3) 0.061(3) 0.0158(14)

loop_
_atom_type_symbol
_atom_type_scat_dispersion_real
_atom_type_scat_dispersion_imag
_atom_type_scat_Cromer_Mann_a1
_atom_type_scat_Cromer_Mann_b1
_atom_type_scat_Cromer_Mann_a2
_atom_type_scat_Cromer_Mann_b2
_atom_type_scat_Cromer_Mann_a3
_atom_type_scat_Cromer_Mann_b3
_atom_type_scat_Cromer_Mann_a4
_atom_type_scat_Cromer_Mann_b4
_atom_type_scat_Cromer_Mann_c
_atom_type_scat_source
C 0.0181 0.0091 2.3100 20.8439 1.0200 10.2075 1.5886 0.5687 0.8650 51.6512 0.2156 'International Tables Vol C 4.2.6.8 and 6.1.1.4'
H 0.0000 0.0000 0.4930 10.5109 0.3229 26.1257 0.1402 3.1424 0.0408 57.7998 0.0030 'International Tables Vol C 4.2.6.8 and 6.1.1.4'
B 0.0090 0.0039 2.0545 23.2185 1.3326 1.0210 1.0979 60.3498 0.7068 0.1403 -0.1932 'International Tables Vol C 4.2.6.8 and 6.1.1.4'
F 0.0727 0.0534 3.5392 10.2825 2.6412 4.2944 1.5170 0.2615 1.0243 26.1476 0.2776 'International Tables Vol C 4.2.6.8 and 6.1.1.4'
N 0.0311 0.0180 12.2126 0.0057 3.1322 9.8933 2.0125 28.9975 1.1663 0.5826 -11.5290 'International Tables Vol C 4.2.6.8 and 6.1.1.4'
O 0.0492 0.0322 3.0485 13.2771 2.2868 5.7011 1.5463 0.3239 0.8670 32.9089 0.2508 'International Tables Vol C 4.2.6.8 and 6.1.1.4'
Cl 0.3639 0.7018 11.4604 0.0104 7.1964 1.1662 6.2556 18.5194 1.6455 47.7784 -9.5574 'International Tables Vol C 4.2.6.8 and 6.1.1.4'

loop_
_geom_angle_atom_site_label_1
_geom_angle_site_symmetry_1
_geom_angle_atom_site_label_2
_geom_angle_site_symmetry_2
_geom_angle_atom_site_label_3
_geom_angle_site_symmetry_3
_geom_angle
_geom_angle_publ_flag
H1 . N1 . C7 . 115.6 no
H1 . N1 . C8 . 119.9 no
C7 . N1 . C8 . 124.5(2) yes
H2 . N2 . C20 . 117.6 no
H2 . N2 . C21 . 120.6 no
C20 . N2 . C21 . 121.7(2) yes
O1 . C1 . C2 . 122.8(2) yes
O1 . C1 . C6 . 122.0(2) yes
C2 . C1 . C6 . 115.2(2) yes
C1 . C2 . C3 . 121.1(2) yes
C1 . C2 . C7 . 119.9(2) yes
C3 . C2 . C7 . 119.0(2) yes
C2 . C3 . C4 . 123.4(2) yes
C2 . C3 . H31 . 118.9 no
C4 . C3 . H31 . 117.7 no
C3 . C4 . C5 . 115.8(2) yes
C3 . C4 . C33 . 123.6(2) yes
C5 . C4 . C33 . 120.5(2) yes
C4 . C5 . C6 . 123.9(2) yes
C4 . C5 . H51 . 119.2 no
C6 . C5 . H51 . 116.9 no
C1 . C6 . C5 . 120.6(2) yes
C1 . C6 . C20 . 120.6(2) yes
C5 . C6 . C20 . 118.8(2) yes
C2 . C7 . N1 . 122.9(2) yes
C2 . C7 . H71 . 118.8 no
N1 . C7 . H71 . 118.3 no
N1 . C8 . C9 . 118.4(2) yes
N1 . C8 . C13 . 117.5(2) yes
C9 . C8 . C13 . 124.0(2) yes
C8 . C9 . C10 . 116.5(2) yes
C8 . C9 . C14 . 122.5(2) yes
C10 . C9 . C14 . 121.0(2) yes
C9 . C10 . C11 . 121.3(3) yes
C9 . C10 . H101 . 118.7 no
C11 . C10 . H101 . 120.0 no
C10 . C11 . C12 . 120.5(3) yes
C10 . C11 . H111 . 119.3 no
C12 . C11 . H111 . 120.2 no
C11 . C12 . C13 . 120.9(3) yes
C11 . C12 . H121 . 119.7 no
C13 . C12 . H121 . 119.4 no
C8 . C13 . C12 . 116.7(2) yes
C8 . C13 . C17 . 121.3(2) yes
C12 . C13 . C17 . 122.0(2) yes
C9 . C14 . C15 . 113.6(2) yes
C9 . C14 . C16 . 110.4(2) yes
C15 . C14 . C16 . 110.3(2) yes
C9 . C14 . H141 . 108.7 no
C15 . C14 . H141 . 107.6 no
C16 . C14 . H141 . 106.0 no
C14 . C15 . H152 . 110.2 no
C14 . C15 . H151 . 108.8 no
H152 . C15 . H151 . 108.6 no
C14 . C15 . H153 . 111.0 no
H152 . C15 . H153 . 107.5 no
H151 . C15 . H153 . 110.7 no
C14 . C16 . H162 . 112.1 no
C14 . C16 . H161 . 107.6 no
H162 . C16 . H161 . 108.0 no
C14 . C16 . H163 . 111.2 no
H162 . C16 . H163 . 109.9 no
H161 . C16 . H163 . 107.9 no
C13 . C17 . C18 . 111.2(3) yes
C13 . C17 . C19 . 115.6(3) yes
C18 . C17 . C19 . 109.5(4) yes
C13 . C17 . H171 . 114.4 no
C18 . C17 . H171 . 89.9 no
C19 . C17 . H171 . 113.3 no
C17 . C18 . H182 . 108.8 no
C17 . C18 . H181 . 103.2 no
H182 . C18 . H181 . 110.3 no
C17 . C18 . H183 . 110.6 no
H182 . C18 . H183 . 111.3 no
H181 . C18 . H183 . 112.3 no
C17 . C19 . H192 . 110.2 no
C17 . C19 . H191 . 109.4 no
H192 . C19 . H191 . 113.8 no
C17 . C19 . H193 . 94.0 no
H192 . C19 . H193 . 111.0 no
H191 . C19 . H193 . 116.6 no
C6 . C20 . N2 . 124.6(2) yes
C6 . C20 . H201 . 118.6 no
N2 . C20 . H201 . 116.8 no
N2 . C21 . C22 . 118.3(2) yes
N2 . C21 . C26 . 118.4(2) yes
C22 . C21 . C26 . 123.3(2) yes
C21 . C22 . C23 . 116.8(2) yes
C21 . C22 . C27 . 124.1(2) yes
C23 . C22 . C27 . 119.0(2) yes
C22 . C23 . C24 . 121.2(3) yes
C22 . C23 . H231 . 119.2 no
C24 . C23 . H231 . 119.6 no
C23 . C24 . C25 . 120.4(2) yes
C23 . C24 . H241 . 119.3 no
C25 . C24 . H241 . 120.2 no
C24 . C25 . C26 . 121.0(2) yes
C24 . C25 . H251 . 119.9 no
C26 . C25 . H251 . 119.0 no
C21 . C26 . C25 . 117.0(2) yes
C21 . C26 . C30 . 122.6(2) yes
C25 . C26 . C30 . 120.4(2) yes
C22 . C27 . C28 . 110.9(3) yes
C22 . C27 . C29 . 111.9(2) yes
C28 . C27 . C29 . 110.9(3) yes
C22 . C27 . H271 . 108.6 no
C28 . C27 . H271 . 107.0 no
C29 . C27 . H271 . 107.3 no
C27 . C28 . H281 . 109.5 no
C27 . C28 . H283 . 110.1 no
H281 . C28 . H283 . 109.6 no
C27 . C28 . H282 . 108.8 no
H281 . C28 . H282 . 108.5 no
H283 . C28 . H282 . 110.3 no
C27 . C29 . H291 . 110.7 no
C27 . C29 . H293 . 110.0 no
H291 . C29 . H293 . 108.2 no
C27 . C29 . H292 . 109.9 no
H291 . C29 . H292 . 107.7 no
H293 . C29 . H292 . 110.3 no
C26 . C30 . C31 . 112.0(2) yes
C26 . C30 . C32 . 110.4(2) yes
C31 . C30 . C32 . 110.3(2) yes
C26 . C30 . H301 . 107.7 no
C31 . C30 . H301 . 108.5 no
C32 . C30 . H301 . 107.9 no
C30 . C31 . H313 . 110.6 no
C30 . C31 . H312 . 110.4 no
H313 . C31 . H312 . 108.7 no
C30 . C31 . H311 . 108.8 no
H313 . C31 . H311 . 110.0 no
H312 . C31 . H311 . 108.4 no
C30 . C32 . H323 . 111.2 no
C30 . C32 . H322 . 110.5 no
H323 . C32 . H322 . 108.5 no
C30 . C32 . H321 . 110.2 no
H323 . C32 . H321 . 109.1 no
H322 . C32 . H321 . 107.3 no
C4 . C33 . C34 . 111.9(2) yes
C4 . C33 . C35 . 109.7(2) yes
C34 . C33 . C35 . 108.2(2) yes
C4 . C33 . C36 . 108.2(2) yes
C34 . C33 . C36 . 109.0(2) yes
C35 . C33 . C36 . 109.8(3) yes
C33 . C34 . H341 . 110.4 no
C33 . C34 . H343 . 111.2 no
H341 . C34 . H343 . 107.1 no
C33 . C34 . H342 . 110.6 no
H341 . C34 . H342 . 108.2 no
H343 . C34 . H342 . 109.2 no
C33 . C35 . H351 . 108.9 no
C33 . C35 . H353 . 112.1 no
H351 . C35 . H353 . 108.9 no
C33 . C35 . H352 . 109.8 no
H351 . C35 . H352 . 107.6 no
H353 . C35 . H352 . 109.5 no
C33 . C36 . H361 . 110.6 no
C33 . C36 . H363 . 107.7 no
H361 . C36 . H363 . 108.3 no
C33 . C36 . H362 . 111.4 no
H361 . C36 . H362 . 109.8 no
H363 . C36 . H362 . 108.9 no
B101 . C101 . C102 . 125.3(2) yes
B101 . C101 . C106 . 121.3(2) yes
C102 . C101 . C106 . 113.4(2) yes
C101 . B101 . N101 . 109.97(18) yes
C101 . B101 . C107 . 113.02(19) yes
N101 . B101 . C107 . 109.93(19) yes
C101 . B101 . C113 . 111.7(2) yes
N101 . B101 . C113 . 110.54(18) yes
C107 . B101 . C113 . 101.38(18) yes
B101 . N101 . B102 . 132.74(19) yes
B101 . N101 . H1012 . 106.9 no
B102 . N101 . H1012 . 107.2 no
B101 . N101 . H1011 . 104.8 no
B102 . N101 . H1011 . 103.9 no
H1012 . N101 . H1011 . 94.8 no
C101 . C102 . F101 . 120.6(2) yes
C101 . C102 . C103 . 123.9(2) yes
F101 . C102 . C103 . 115.5(2) yes
N101 . B102 . C119 . 107.55(18) yes
N101 . B102 . C125 . 106.14(18) yes
C119 . B102 . C125 . 111.63(18) yes
N101 . B102 . C131 . 113.92(18) yes
C119 . B102 . C131 . 115.32(19) yes
C125 . B102 . C131 . 101.87(18) yes
F102 . C103 . C102 . 120.3(2) yes
F102 . C103 . C104 . 119.8(2) yes
C102 . C103 . C104 . 119.9(2) yes
C103 . C104 . F103 . 120.8(2) yes
C103 . C104 . C105 . 118.8(2) yes
F103 . C104 . C105 . 120.4(2) yes
C104 . C105 . F104 . 119.6(2) yes
C104 . C105 . C106 . 119.3(2) yes
F104 . C105 . C106 . 121.1(2) yes
C101 . C106 . F105 . 119.5(2) yes
C101 . C106 . C105 . 124.6(2) yes
F105 . C106 . C105 . 115.9(2) yes
B101 . C107 . C108 . 128.8(2) yes
B101 . C107 . C112 . 118.5(2) yes
C108 . C107 . C112 . 112.4(2) yes
F106 . C108 . C107 . 121.1(2) yes
F106 . C108 . C109 . 114.5(3) yes
C107 . C108 . C109 . 124.5(3) yes
C108 . C109 . F107 . 119.6(3) yes
C108 . C109 . C110 . 119.7(3) yes
F107 . C109 . C110 . 120.7(3) yes
F108 . C110 . C109 . 120.8(3) yes
F108 . C110 . C111 . 120.2(3) yes
C109 . C110 . C111 . 119.0(3) yes
F109 . C111 . C110 . 119.8(3) yes
F109 . C111 . C112 . 120.4(3) yes
C110 . C111 . C112 . 119.7(3) yes
C107 . C112 . F110 . 119.4(2) yes
C107 . C112 . C111 . 124.7(3) yes
F110 . C112 . C111 . 115.9(3) yes
B101 . C113 . C114 . 120.3(2) yes
B101 . C113 . C118 . 126.2(2) yes
C114 . C113 . C118 . 112.8(2) yes
F111 . C114 . C113 . 119.6(2) yes
F111 . C114 . C115 . 115.2(2) yes
C113 . C114 . C115 . 125.2(3) yes
C114 . C115 . F112 . 120.5(3) yes
C114 . C115 . C116 . 119.1(3) yes
F112 . C115 . C116 . 120.4(2) yes
F113 . C116 . C115 . 121.0(3) yes
F113 . C116 . C117 . 120.0(3) yes
C115 . C116 . C117 . 119.0(2) yes
F114 . C117 . C116 . 119.7(2) yes
F114 . C117 . C118 . 120.2(3) yes
C116 . C117 . C118 . 120.1(3) yes
C113 . C118 . C117 . 123.7(3) yes
C113 . C118 . F115 . 122.4(2) yes
C117 . C118 . F115 . 113.9(2) yes
B102 . C119 . C120 . 118.8(2) yes
B102 . C119 . C124 . 127.5(2) yes
C120 . C119 . C124 . 113.7(2) yes
F116 . C120 . C119 . 118.9(2) yes
F116 . C120 . C121 . 116.4(2) yes
C119 . C120 . C121 . 124.6(2) yes
F117 . C121 . C120 . 120.8(2) yes
F117 . C121 . C122 . 120.1(2) yes
C120 . C121 . C122 . 119.0(2) yes
C121 . C122 . F118 . 120.7(2) yes
C121 . C122 . C123 . 119.1(2) yes
F118 . C122 . C123 . 120.1(2) yes
F119 . C123 . C122 . 119.9(2) yes
F119 . C123 . C124 . 120.2(2) yes
C122 . C123 . C124 . 119.8(2) yes
F120 . C124 . C119 . 121.2(2) yes
F120 . C124 . C123 . 115.0(2) yes
C119 . C124 . C123 . 123.7(2) yes
B102 . C125 . C126 . 127.6(2) yes
B102 . C125 . C130 . 119.4(2) yes
C126 . C125 . C130 . 112.7(2) yes
C125 . C126 . F121 . 121.4(2) yes
C125 . C126 . C127 . 124.0(2) yes
F121 . C126 . C127 . 114.7(2) yes
C126 . C127 . F122 . 120.3(2) yes
C126 . C127 . C128 . 120.2(2) yes
F122 . C127 . C128 . 119.5(2) yes
F123 . C128 . C127 . 120.8(2) yes
F123 . C128 . C129 . 120.3(2) yes
C127 . C128 . C129 . 118.9(2) yes
F124 . C129 . C128 . 119.9(2) yes
F124 . C129 . C130 . 121.1(2) yes
C128 . C129 . C130 . 119.0(2) yes
F125 . C130 . C125 . 119.3(2) yes
F125 . C130 . C129 . 115.4(2) yes
C125 . C130 . C129 . 125.3(2) yes
B102 . C131 . C132 . 118.2(2) yes
B102 . C131 . C136 . 127.6(2) yes
C132 . C131 . C136 . 113.5(2) yes
C131 . C132 . F126 . 119.3(2) yes
C131 . C132 . C133 . 124.3(2) yes
F126 . C132 . C133 . 116.4(2) yes
F127 . C133 . C132 . 120.6(2) yes
F127 . C133 . C134 . 119.8(2) yes
C132 . C133 . C134 . 119.6(2) yes
F128 . C134 . C133 . 120.2(2) yes
F128 . C134 . C135 . 120.7(2) yes
C133 . C134 . C135 . 119.0(2) yes
F129 . C135 . C134 . 119.7(2) yes
F129 . C135 . C136 . 120.7(2) yes
C134 . C135 . C136 . 119.6(2) yes
F130 . C136 . C131 . 120.8(2) yes
F130 . C136 . C135 . 115.2(2) yes
C131 . C136 . C135 . 124.0(2) yes
Cl201 . C201 . Cl202 . 113.9(2) yes
Cl201 . C201 . H2011 . 108.3 no
Cl202 . C201 . H2011 . 110.3 no
Cl201 . C201 . H2012 . 107.4 no
Cl202 . C201 . H2012 . 107.0 no
H2011 . C201 . H2012 . 109.9 no
Cl203 2_665 C202 . Cl203 . 179.99 yes
Cl203 2_665 C202 . H2021 2_665 70.2 no
Cl203 . C202 . H2021 2_665 109.8 no
Cl203 2_665 C202 . H2022 2_665 70.3 no
Cl203 . C202 . H2022 2_665 109.7 no
H2021 2_665 C202 . H2022 2_665 109.9 no
Cl203 2_665 C202 . Cl204 2_665 71.8(3) yes
Cl203 . C202 . Cl204 2_665 108.2(3) yes
H2021 2_665 C202 . Cl204 2_665 109.7 no
H2022 2_665 C202 . Cl204 2_665 109.5 no
Cl203 2_665 C202 . Cl204 . 108.2(3) yes
Cl203 . C202 . Cl204 . 71.8(3) yes
H2021 2_665 C202 . Cl204 . 70.3 no
H2022 2_665 C202 . Cl204 . 70.5 no
Cl204 2_665 C202 . Cl204 . 179.99 yes
Cl203 2_665 C202 . H2021 . 109.8 no
Cl203 . C202 . H2021 . 70.2 no
H2021 2_665 C202 . H2021 . 180.0 no
H2022 2_665 C202 . H2021 . 70.1 no
Cl204 2_665 C202 . H2021 . 70.3 no
Cl203 2_665 C202 . H2022 . 109.7 no
Cl203 . C202 . H2022 . 70.3 no
H2021 2_665 C202 . H2022 . 70.1 no
H2022 2_665 C202 . H2022 . 180.0 no
Cl204 2_665 C202 . H2022 . 70.5 no
Cl204 . C202 . H2021 . 109.7 no
Cl204 . C202 . H2022 . 109.5 no
H2021 . C202 . H2022 . 109.9 no
H2021 2_665 Cl204 . H2022 2_665 63.0 no
H2021 2_665 Cl204 . C202 . 37.0 no
H2022 2_665 Cl204 . C202 . 36.9 no
Cl204 2_665 H2021 . C202 . 72.7 no
Cl204 2_665 H2022 . C202 . 72.6 no

loop_
_geom_bond_atom_site_label_1
_geom_bond_site_symmetry_1
_geom_bond_atom_site_label_2
_geom_bond_site_symmetry_2
_geom_bond_distance
_geom_bond_publ_flag
O1 . C1 . 1.278(3) yes
N1 . H1 . 0.867 no
N1 . C7 . 1.291(3) yes
N1 . C8 . 1.441(3) yes
N2 . H2 . 0.856 no
N2 . C20 . 1.297(3) yes
N2 . C21 . 1.444(3) yes
C1 . C2 . 1.443(3) yes
C1 . C6 . 1.438(3) yes
C2 . C3 . 1.399(3) yes
C2 . C7 . 1.419(3) yes
C3 . C4 . 1.386(3) yes
C3 . H31 . 0.934 no
C4 . C5 . 1.394(3) yes
C4 . C33 . 1.531(3) yes
C5 . C6 . 1.398(3) yes
C5 . H51 . 0.935 no
C6 . C20 . 1.424(3) yes
C7 . H71 . 0.935 no
C8 . C9 . 1.396(4) yes
C8 . C13 . 1.400(3) yes
C9 . C10 . 1.388(4) yes
C9 . C14 . 1.524(3) yes
C10 . C11 . 1.386(4) yes
C10 . H101 . 0.929 no
C11 . C12 . 1.380(4) yes
C11 . H111 . 0.938 no
C12 . C13 . 1.392(4) yes
C12 . H121 . 0.932 no
C13 . C17 . 1.529(4) yes
C14 . C15 . 1.524(4) yes
C14 . C16 . 1.528(4) yes
C14 . H141 . 0.969 no
C15 . H152 . 0.949 no
C15 . H151 . 0.957 no
C15 . H153 . 0.975 no
C16 . H162 . 0.964 no
C16 . H161 . 0.956 no
C16 . H163 . 0.959 no
C17 . C18 . 1.566(6) yes
C17 . C19 . 1.449(6) yes
C17 . H171 . 1.075 no
C18 . H182 . 0.992 no
C18 . H181 . 1.018 no
C18 . H183 . 0.987 no
C19 . H192 . 1.005 no
C19 . H191 . 0.996 no
C19 . H193 . 1.040 no
C20 . H201 . 0.925 no
C21 . C22 . 1.399(4) yes
C21 . C26 . 1.399(3) yes
C22 . C23 . 1.397(4) yes
C22 . C27 . 1.525(4) yes
C23 . C24 . 1.379(4) yes
C23 . H231 . 0.931 no
C24 . C25 . 1.383(4) yes
C24 . H241 . 0.943 no
C25 . C26 . 1.396(4) yes
C25 . H251 . 0.936 no
C26 . C30 . 1.522(4) yes
C27 . C28 . 1.523(5) yes
C27 . C29 . 1.536(4) yes
C27 . H271 . 0.969 no
C28 . H281 . 0.978 no
C28 . H283 . 0.979 no
C28 . H282 . 0.969 no
C29 . H291 . 0.976 no
C29 . H293 . 0.972 no
C29 . H292 . 0.983 no
C30 . C31 . 1.530(4) yes
C30 . C32 . 1.529(4) yes
C30 . H301 . 0.975 no
C31 . H313 . 0.963 no
C31 . H312 . 0.961 no
C31 . H311 . 0.955 no
C32 . H323 . 0.959 no
C32 . H322 . 0.973 no
C32 . H321 . 0.964 no
C33 . C34 . 1.531(4) yes
C33 . C35 . 1.536(4) yes
C33 . C36 . 1.534(4) yes
C34 . H341 . 0.965 no
C34 . H343 . 0.965 no
C34 . H342 . 0.951 no
C35 . H351 . 0.959 no
C35 . H353 . 0.985 no
C35 . H352 . 0.969 no
C36 . H361 . 0.943 no
C36 . H363 . 0.970 no
C36 . H362 . 0.967 no
F101 . C102 . 1.348(3) yes
C101 . B101 . 1.638(4) yes
C101 . C102 . 1.390(3) yes
C101 . C106 . 1.394(3) yes
B101 . N101 . 1.634(3) yes
B101 . C107 . 1.669(4) yes
B101 . C113 . 1.665(3) yes
N101 . B102 . 1.624(3) yes
N101 . H1012 . 0.880 no
N101 . H1011 . 0.902 no
F102 . C103 . 1.345(3) yes
C102 . C103 . 1.383(4) yes
B102 . C119 . 1.642(3) yes
B102 . C125 . 1.677(3) yes
B102 . C131 . 1.644(3) yes
F103 . C104 . 1.335(3) yes
C103 . C104 . 1.377(4) yes
F104 . C105 . 1.343(3) yes
C104 . C105 . 1.383(4) yes
F105 . C106 . 1.352(3) yes
C105 . C106 . 1.376(4) yes
F106 . C108 . 1.359(3) yes
F107 . C109 . 1.349(4) yes
C107 . C108 . 1.388(4) yes
C107 . C112 . 1.394(4) yes
F108 . C110 . 1.349(3) yes
C108 . C109 . 1.392(4) yes
F109 . C111 . 1.351(4) yes
C109 . C110 . 1.359(5) yes
F110 . C112 . 1.349(3) yes
C110 . C111 . 1.368(5) yes
F111 . C114 . 1.358(3) yes
C111 . C112 . 1.378(4) yes
F112 . C115 . 1.339(3) yes
F113 . C116 . 1.342(3) yes
C113 . C114 . 1.390(4) yes
C113 . C118 . 1.397(4) yes
F114 . C117 . 1.347(3) yes
C114 . C115 . 1.380(4) yes
F115 . C118 . 1.345(3) yes
C115 . C116 . 1.374(4) yes
F116 . C120 . 1.353(3) yes
C116 . C117 . 1.370(4) yes
F117 . C121 . 1.342(3) yes
C117 . C118 . 1.388(4) yes
F118 . C122 . 1.338(3) yes
F119 . C123 . 1.344(3) yes
C119 . C120 . 1.387(3) yes
C119 . C124 . 1.387(3) yes
F120 . C124 . 1.353(3) yes
C120 . C121 . 1.379(3) yes
F121 . C126 . 1.346(3) yes
C121 . C122 . 1.379(4) yes
F122 . C127 . 1.345(3) yes
C122 . C123 . 1.373(4) yes
F123 . C128 . 1.341(3) yes
C123 . C124 . 1.383(4) yes
F124 . C129 . 1.338(3) yes
F125 . C130 . 1.358(3) yes
C125 . C126 . 1.389(3) yes
C125 . C130 . 1.392(3) yes
F126 . C132 . 1.352(3) yes
C126 . C127 . 1.386(4) yes
F127 . C133 . 1.343(3) yes
C127 . C128 . 1.370(4) yes
F128 . C134 . 1.334(3) yes
C128 . C129 . 1.374(4) yes
F129 . C135 . 1.340(3) yes
C129 . C130 . 1.381(4) yes
F130 . C136 . 1.352(3) yes
C131 . C132 . 1.392(3) yes
C131 . C136 . 1.388(3) yes
C132 . C133 . 1.379(4) yes
C133 . C134 . 1.373(4) yes
C134 . C135 . 1.377(4) yes
C135 . C136 . 1.384(4) yes
Cl201 . C201 . 1.753(4) yes
C201 . Cl202 . 1.749(4) yes
C201 . H2011 . 0.984 no
C201 . H2012 . 0.989 no
Cl203 . C202 . 1.798(5) yes
C202 . H2021 2_665 0.957 no
C202 . H2022 2_665 0.956 no
C202 . Cl204 2_665 1.518(4) yes
C202 . Cl204 . 1.518(4) yes
C202 . H2021 . 0.957 no
C202 . H2022 . 0.956 no
Cl204 . H2021 2_665 1.497 no
Cl204 . H2022 2_665 1.499 no

loop_
_geom_hbond_atom_site_label_D
_geom_hbond_site_symmetry_D
_geom_hbond_atom_site_label_H
_geom_hbond_site_symmetry_H
_geom_hbond_atom_site_label_A
_geom_hbond_site_symmetry_A
_geom_hbond_angle_DHA
_geom_hbond_distance_DH
_geom_hbond_distance_HA
_geom_hbond_distance_DA
_geom_hbond_publ_flag
N1 . H1 . O1 . 139 0.87 1.89 2.603(4) yes
N2 . H2 . O1 . 133 0.86 1.99 2.651(4) yes
C14 . H141 . C7 . 124 0.97 2.56 3.196(4) yes
N101 . H1011 . C108 . 122 0.90 2.56 3.136(4) yes
